data_1533014
loop_
_publ_author_name
'Popova, S.V.'
'Fomicheva, L.N.'

_publ_section_title
;
 Synthesis of germanium tungsten etc.
;
_journal_name_full 'Izvestiya Akademii Nauk SSSR, Neorganicheskie Materialy'
_journal_page_first 684
_journal_page_last 686
_journal_volume 14
_journal_year 1978
_chemical_formula_sum 'Ge2 W'
_space_group_IT_number 139
_symmetry_space_group_name_Hall '-I 4 2'
_symmetry_space_group_name_H-M 'I 4/m m m'
_cell_angle_alpha 90
_cell_angle_beta 90
_cell_angle_gamma 90
_cell_formula_units_Z 2
_cell_length_a 3.32
_cell_length_b 3.32
_cell_length_c 8.192
_cell_volume 90.296
_citation_journal_id_ASTM IVNMAW
_cod_data_source_file Popova_IVNMAW_1978_1954.cif
_cod_data_source_block Ge2W1
_cod_original_cell_volume 90.2955
_cod_original_formula_sum 'Ge2 W1'
_cod_database_code 1533014

loop_
_symmetry_equiv_pos_as_xyz
x,y,z
-y,x,z
-x,-y,z
y,-x,z
x,-y,-z
y,x,-z
-x,y,-z
-y,-x,-z
-x,-y,-z
y,-x,-z
x,y,-z
-y,x,-z
-x,y,z
-y,-x,z
x,-y,z
y,x,z
x+1/2,y+1/2,z+1/2
-y+1/2,x+1/2,z+1/2
-x+1/2,-y+1/2,z+1/2
y+1/2,-x+1/2,z+1/2
x+1/2,-y+1/2,-z+1/2
y+1/2,x+1/2,-z+1/2
-x+1/2,y+1/2,-z+1/2
-y+1/2,-x+1/2,-z+1/2
-x+1/2,-y+1/2,-z+1/2
y+1/2,-x+1/2,-z+1/2
x+1/2,y+1/2,-z+1/2
-y+1/2,x+1/2,-z+1/2
-x+1/2,y+1/2,z+1/2
-y+1/2,-x+1/2,z+1/2
x+1/2,-y+1/2,z+1/2
y+1/2,x+1/2,z+1/2

loop_
_atom_site_label
_atom_site_type_symbol
_atom_site_fract_x
_atom_site_fract_y
_atom_site_fract_z
_atom_site_occupancy
_atom_site_U_iso_or_equiv
Ge1 Ge 0 0 0.3333 1 0.0
W1 W 0 0 0 1 0.0
